data_4032149
loop_
_publ_author_name
'Guo, Ya-Fei'
'Mahmood, Sajid'
'Xu, Bao-Hua'
'Yao, Xiao-Qian'
'He, Hong-Yan'
'Zhang, Suo-Jiang'

_publ_section_title
;
 Oxidation of Aromatic Aldehydes to Esters: A Sulfate Radical Redox
 System.
;
_journal_issue 3
_journal_name_full 'The Journal of organic chemistry'
_journal_page_first 1591
_journal_page_last 1599
_journal_paper_doi 10.1021/acs.joc.6b02775
_journal_volume 82
_journal_year 2017
_chemical_formula_sum 'C6 H9 N O4 S'
_chemical_formula_weight 191.20
_chemical_name_systematic
; 
 ? 
;
_space_group_IT_number 14
_symmetry_cell_setting monoclinic
_symmetry_space_group_name_Hall '-P 2ybc'
_symmetry_space_group_name_H-M 'P 1 21/c 1'
_atom_sites_solution_hydrogens geom
_atom_sites_solution_primary direct
_atom_sites_solution_secondary difmap
_audit_creation_method SHELXL-97
_cell_angle_alpha 90.00
_cell_angle_beta 94.085(4)
_cell_angle_gamma 90.00
_cell_formula_units_Z 4
_cell_length_a 8.226(2)
_cell_length_b 14.044(4)
_cell_length_c 7.005(2)
_cell_measurement_reflns_used 3015
_cell_measurement_temperature 163(2)
_cell_measurement_theta_max 31.497
_cell_measurement_theta_min 2.482
_cell_volume 807.2(4)
_computing_cell_refinement 'CrystalClear (Rigaku Inc., 2008)'
_computing_data_collection 'CrystalClear (Rigaku Inc., 2008)'
_computing_data_reduction 'CrystalClear (Rigaku Inc., 2008)'
_computing_structure_refinement 'SHELXL-97 (Sheldrick, 1997)'
_computing_structure_solution 'SHELXS-97 (Sheldrick, 1990)'
_diffrn_ambient_temperature 163(2)
_diffrn_detector_area_resol_mean 28.5714
_diffrn_measured_fraction_theta_full 0.997
_diffrn_measured_fraction_theta_max 0.997
_diffrn_measurement_device_type AFC10/Saturn724+
_diffrn_measurement_method 'phi and omega scans'
_diffrn_radiation_monochromator graphite
_diffrn_radiation_source 'Rotating Anode'
_diffrn_radiation_type MoK\a
_diffrn_radiation_wavelength 0.71073
_diffrn_reflns_av_R_equivalents 0.0309
_diffrn_reflns_av_sigmaI/netI 0.0295
_diffrn_reflns_limit_h_max 12
_diffrn_reflns_limit_h_min -10
_diffrn_reflns_limit_k_max 19
_diffrn_reflns_limit_k_min -20
_diffrn_reflns_limit_l_max 10
_diffrn_reflns_limit_l_min -10
_diffrn_reflns_number 10224
_diffrn_reflns_theta_full 31.49
_diffrn_reflns_theta_max 31.49
_diffrn_reflns_theta_min 2.88
_diffrn_standards_decay_% 0
_diffrn_standards_interval_count 0
_diffrn_standards_interval_time 0
_diffrn_standards_number 0
_exptl_absorpt_coefficient_mu 0.375
_exptl_absorpt_correction_T_max 0.8406
_exptl_absorpt_correction_T_min 0.8290
_exptl_absorpt_correction_type multi-scan
_exptl_crystal_colour Colorless
_exptl_crystal_density_diffrn 1.573
_exptl_crystal_density_method 'not measured'
_exptl_crystal_description Block
_exptl_crystal_F_000 400
_exptl_crystal_size_max 0.52
_exptl_crystal_size_mid 0.49
_exptl_crystal_size_min 0.48
_refine_diff_density_max 0.358
_refine_diff_density_min -0.472
_refine_diff_density_rms 0.061
_refine_ls_extinction_coef 0.0098(16)
_refine_ls_extinction_expression Fc^*^=kFc[1+0.001xFc^2^\l^3^/sin(2\q)]^-1/4^
_refine_ls_extinction_method SHELXL
_refine_ls_goodness_of_fit_ref 1.002
_refine_ls_hydrogen_treatment mixed
_refine_ls_matrix_type full
_refine_ls_number_parameters 115
_refine_ls_number_reflns 2669
_refine_ls_number_restraints 0
_refine_ls_restrained_S_all 1.002
_refine_ls_R_factor_all 0.0450
_refine_ls_R_factor_gt 0.0386
_refine_ls_shift/su_max 0.001
_refine_ls_shift/su_mean 0.000
_refine_ls_structure_factor_coef Fsqd
_refine_ls_weighting_details 'calc w=1/[\s^2^(Fo^2^)+(0.0345P)^2^+0.6390P] where P=(Fo^2^+2Fc^2^)/3'
_refine_ls_weighting_scheme calc
_refine_ls_wR_factor_gt 0.0895
_refine_ls_wR_factor_ref 0.0933
_reflns_number_gt 2411
_reflns_number_total 2669
_reflns_threshold_expression >2sigma(I)
_cod_data_source_file jo6b02775_si_002.cif
_cod_data_source_block 6d
_cod_depositor_comments
;
The following automatic conversions were performed:

'_symmetry_cell_setting' value 'Monoclinic' changed to 'monoclinic'
according to
/usr/data/users/saulius/crontab/automatic-downloads/rss-feeds/ACS/lib/dictionaries/cif_core.dic
dictionary named 'cif_core.dic' version 2.4.2 from 2011-04-26.

Automatic conversion script
Id: cif_fix_values 4268 2015-11-12 08:31:59Z antanas 

 Adding full bibliography for 4032147--4032149.cif.

The following automatic conversions were performed:

'_exptl_absorpt_correction_type' value 'Multi-scans' was replaced
with the value 'multi-scan' as specified in the replacement file
'src/cod-tools/trunk/data/replacement-values/replacement_values.lst'.

Automatic conversion script
Id: cif_fix_values 5376 2017-05-30 11:51:03Z andrius 
;
_cod_original_sg_symbol_H-M P2(1)/c
_cod_database_code 4032149

loop_
_symmetry_equiv_pos_as_xyz
'x, y, z'
'-x, y+1/2, -z+1/2'
'-x, -y, -z'
'x, -y-1/2, z-1/2'

loop_
_atom_site_label
_atom_site_type_symbol
_atom_site_fract_x
_atom_site_fract_y
_atom_site_fract_z
_atom_site_U_iso_or_equiv
_atom_site_adp_type
_atom_site_occupancy
_atom_site_symmetry_multiplicity
_atom_site_calc_flag
_atom_site_refinement_flags
S1 S 0.25883(4) 0.08626(2) 0.74330(5) 0.01664(10) Uani 1 1 d .
O1 O 0.34311(13) 0.04453(8) 0.56204(16) 0.0244(2) Uani 1 1 d .
O2 O 0.26321(14) 0.18871(7) 0.72675(16) 0.0252(2) Uani 1 1 d .
O3 O 0.09700(12) 0.04637(8) 0.73721(16) 0.0264(2) Uani 1 1 d .
O4 O 0.36639(13) 0.04933(8) 0.89972(16) 0.0262(2) Uani 1 1 d .
N1 N 0.67703(16) 0.35723(9) 0.52090(17) 0.0222(2) Uani 1 1 d .
C1 C 0.2700(2) 0.07160(12) 0.3765(2) 0.0308(3) Uani 1 1 d .
H1A H 0.1593 0.0457 0.3598 0.037 Uiso 1 1 calc R
H1B H 0.3355 0.0463 0.2765 0.037 Uiso 1 1 calc R
H1C H 0.2656 0.1412 0.3672 0.037 Uiso 1 1 calc R
C2 C 0.58854(18) 0.27746(11) 0.5331(2) 0.0232(3) Uani 1 1 d .
H2 H 0.4751 0.2810 0.5497 0.028 Uiso 1 1 calc R
C3 C 0.66436(18) 0.19053(11) 0.5213(2) 0.0234(3) Uani 1 1 d .
H3 H 0.6037 0.1333 0.5301 0.028 Uiso 1 1 calc R
C4 C 0.83015(19) 0.18706(11) 0.4964(2) 0.0247(3) Uani 1 1 d .
H4 H 0.8836 0.1274 0.4880 0.030 Uiso 1 1 calc R
C5 C 0.91730(18) 0.27094(12) 0.4839(2) 0.0260(3) Uani 1 1 d .
H5 H 1.0307 0.2695 0.4661 0.031 Uiso 1 1 calc R
C6 C 0.83719(19) 0.35639(11) 0.4975(2) 0.0240(3) Uani 1 1 d .
H6 H 0.8953 0.4146 0.4903 0.029 Uiso 1 1 calc R
H1N H 0.626(3) 0.4152(16) 0.530(3) 0.042(6) Uiso 1 1 d .

loop_
_atom_site_aniso_label
_atom_site_aniso_U_11
_atom_site_aniso_U_22
_atom_site_aniso_U_33
_atom_site_aniso_U_23
_atom_site_aniso_U_13
_atom_site_aniso_U_12
S1 0.01477(16) 0.01476(16) 0.02031(16) 0.00088(11) 0.00056(11) 0.00057(11)
O1 0.0224(5) 0.0233(5) 0.0281(5) -0.0030(4) 0.0066(4) 0.0031(4)
O2 0.0329(6) 0.0141(5) 0.0286(5) 0.0003(4) 0.0013(4) 0.0030(4)
O3 0.0152(5) 0.0335(6) 0.0305(5) 0.0026(4) 0.0020(4) -0.0031(4)
O4 0.0255(5) 0.0216(5) 0.0299(5) 0.0061(4) -0.0087(4) -0.0031(4)
N1 0.0274(6) 0.0184(6) 0.0213(6) 0.0017(4) 0.0054(5) 0.0051(5)
C1 0.0383(9) 0.0325(8) 0.0222(7) -0.0028(6) 0.0056(6) -0.0064(7)
C2 0.0194(6) 0.0261(7) 0.0243(6) 0.0035(5) 0.0025(5) 0.0018(5)
C3 0.0242(7) 0.0197(7) 0.0260(7) 0.0011(5) -0.0006(5) -0.0022(5)
C4 0.0259(7) 0.0210(7) 0.0270(7) 0.0022(5) 0.0014(5) 0.0060(5)
C5 0.0189(7) 0.0299(8) 0.0295(7) 0.0031(6) 0.0042(5) 0.0010(6)
C6 0.0264(7) 0.0218(7) 0.0243(6) 0.0006(5) 0.0045(5) -0.0048(5)

loop_
_atom_type_symbol
_atom_type_description
_atom_type_scat_dispersion_real
_atom_type_scat_dispersion_imag
_atom_type_scat_source
C C 0.0033 0.0016 'International Tables Vol C Tables 4.2.6.8 and 6.1.1.4'
H H 0.0000 0.0000 'International Tables Vol C Tables 4.2.6.8 and 6.1.1.4'
N N 0.0061 0.0033 'International Tables Vol C Tables 4.2.6.8 and 6.1.1.4'
O O 0.0106 0.0060 'International Tables Vol C Tables 4.2.6.8 and 6.1.1.4'
S S 0.1246 0.1234 'International Tables Vol C Tables 4.2.6.8 and 6.1.1.4'

loop_
_geom_angle_atom_site_label_1
_geom_angle_atom_site_label_2
_geom_angle_atom_site_label_3
_geom_angle
O3 S1 O2 114.39(7)
O3 S1 O4 113.24(7)
O2 S1 O4 113.49(7)
O3 S1 O1 106.58(6)
O2 S1 O1 106.65(6)
O4 S1 O1 101.10(7)
C1 O1 S1 116.21(10)
C6 N1 C2 122.90(13)
C6 N1 H1N 118.5(14)
C2 N1 H1N 118.6(14)
O1 C1 H1A 109.5
O1 C1 H1B 109.5
H1A C1 H1B 109.5
O1 C1 H1C 109.5
H1A C1 H1C 109.5
H1B C1 H1C 109.5
N1 C2 C3 119.12(14)
N1 C2 H2 120.4
C3 C2 H2 120.4
C2 C3 C4 119.49(14)
C2 C3 H3 120.3
C4 C3 H3 120.3
C5 C4 C3 119.72(14)
C5 C4 H4 120.1
C3 C4 H4 120.1
C6 C5 C4 119.00(14)
C6 C5 H5 120.5
C4 C5 H5 120.5
N1 C6 C5 119.77(14)
N1 C6 H6 120.1
C5 C6 H6 120.1

loop_
_geom_bond_atom_site_label_1
_geom_bond_atom_site_label_2
_geom_bond_distance
S1 O3 1.4421(11)
S1 O2 1.4441(11)
S1 O4 1.4541(11)
S1 O1 1.6005(11)
O1 C1 1.444(2)
N1 C6 1.339(2)
N1 C2 1.3421(19)
N1 H1N 0.92(2)
C1 H1A 0.9800
C1 H1B 0.9800
C1 H1C 0.9800
C2 C3 1.376(2)
C2 H2 0.9500
C3 C4 1.388(2)
C3 H3 0.9500
C4 C5 1.385(2)
C4 H4 0.9500
C5 C6 1.376(2)
C5 H5 0.9500
C6 H6 0.9500

loop_
_geom_torsion_atom_site_label_1
_geom_torsion_atom_site_label_2
_geom_torsion_atom_site_label_3
_geom_torsion_atom_site_label_4
_geom_torsion
O3 S1 O1 C1 64.17(12)
O2 S1 O1 C1 -58.43(12)
O4 S1 O1 C1 -177.28(11)
C6 N1 C2 C3 0.0(2)
N1 C2 C3 C4 -0.2(2)
C2 C3 C4 C5 0.0(2)
C3 C4 C5 C6 0.4(2)
C2 N1 C6 C5 0.4(2)
C4 C5 C6 N1 -0.6(2)
